data_7216568
loop_
_publ_author_name
'Suksangpanya, Unchulee'
'Blake, Alexander J.'
'Hubberstey, Peter'
'Wilson, Claire'

_publ_section_title
;
 Hydrogen-bonded supramolecular synthons in complexes of copper(ii)
 halides with polymethylene-linked bis(amidino-O-alkylurea) ligands
;
_journal_issue 92
_journal_name_full CrystEngComm
_journal_page_first 552
_journal_paper_doi 10.1039/b208617d
_journal_volume 4
_journal_year 2002
_chemical_formula_sum 'C32 H82 Cl10 Cu5 N32 O13'
_chemical_formula_weight 1795.50
_chemical_name_common '[CuL2m]4[CuCl4]Cl6.5H2O'
_chemical_name_systematic
;
?
;
_space_group_IT_number 63
_symmetry_cell_setting orthorhombic
_symmetry_space_group_name_Hall '-C 2c 2'
_symmetry_space_group_name_H-M 'C m c m'
_atom_sites_solution_hydrogens geom
_atom_sites_solution_primary direct
_atom_sites_solution_secondary difmap
_audit_creation_method SHELXL-97
_cell_angle_alpha 90.00
_cell_angle_beta 90.00
_cell_angle_gamma 90.00
_cell_formula_units_Z 1
_cell_length_a 6.571(2)
_cell_length_b 21.718(6)
_cell_length_c 12.650(4)
_cell_measurement_reflns_used 1575
_cell_measurement_temperature 150(2)
_cell_measurement_theta_max 27.06
_cell_measurement_theta_min 2.47
_cell_volume 1805.3(9)
_computing_cell_refinement 'Bruker SAINT'
_computing_data_collection 'Bruker SMART'
_computing_data_reduction 'Bruker SHELXTL'
_computing_molecular_graphics 'CAMERON (Watkin et al, 1993)'
_computing_structure_refinement 'SHELXL-97 (Sheldrick, 1997)'
_computing_structure_solution 'SIR92 (Altomare et al, 1993)'
_diffrn_ambient_temperature 150(2)
_diffrn_measurement_device_type 'Bruker SMART CCD area detector'
_diffrn_measurement_method Omega
_diffrn_radiation_monochromator graphite
_diffrn_radiation_source 'fine-focus sealed tube'
_diffrn_radiation_type MoK\a
_diffrn_radiation_wavelength 0.71073
_diffrn_reflns_av_R_equivalents 0.057
_diffrn_reflns_av_sigmaI/netI 0.0256
_diffrn_reflns_limit_h_max 8
_diffrn_reflns_limit_h_min -8
_diffrn_reflns_limit_k_max 27
_diffrn_reflns_limit_k_min -12
_diffrn_reflns_limit_l_max 16
_diffrn_reflns_limit_l_min -8
_diffrn_reflns_number 3564
_diffrn_reflns_theta_max 28.71
_diffrn_reflns_theta_min 1.88
_diffrn_standards_decay_% none
_exptl_absorpt_coefficient_mu 1.892
_exptl_absorpt_correction_T_max 0.854
_exptl_absorpt_correction_T_min 0.348
_exptl_absorpt_correction_type multi-scan
_exptl_crystal_colour brown
_exptl_crystal_density_diffrn 1.652
_exptl_crystal_description needle
_exptl_crystal_F_000 917
_exptl_crystal_size_max 0.44
_exptl_crystal_size_mid 0.14
_exptl_crystal_size_min 0.10
_refine_diff_density_max 1.667
_refine_diff_density_min -0.989
_refine_diff_density_rms 0.131
_refine_ls_extinction_method none
_refine_ls_goodness_of_fit_all 1.085
_refine_ls_goodness_of_fit_ref 1.163
_refine_ls_hydrogen_treatment mixed
_refine_ls_matrix_type full
_refine_ls_number_parameters 104
_refine_ls_number_reflns 1165
_refine_ls_number_restraints 4
_refine_ls_restrained_S_all 1.083
_refine_ls_restrained_S_obs 1.161
_refine_ls_R_factor_all 0.0686
_refine_ls_R_factor_gt 0.0548
_refine_ls_shift/su_max 0.000
_refine_ls_shift/su_mean 0.000
_refine_ls_structure_factor_coef Fsqd
_refine_ls_weighting_details 'w=1/[\s^2^(Fo^2^)+(0.1157P)^2^+0.7810P] where P=(Fo^2^+2Fc^2^)/3'
_refine_ls_weighting_scheme calc
_refine_ls_wR_factor_all 0.1640
_refine_ls_wR_factor_ref 0.1550
_reflns_number_gt 925
_reflns_number_total 1196
_reflns_threshold_expression >2sigma(I)
_cod_data_source_file b208617d.txt
_cod_data_source_block Compound_9
_cod_depositor_comments
;
The following automatic conversions were performed:

'_refine_ls_weighting_scheme' value 'calc
w=1/[\s^2^(Fo^2^)+(0.1157P)^2^+0.7810P] where P=(Fo^2^+2Fc^2^)/3' was
changed to 'calc'. New tag '_refine_ls_weighting_details' was
created. The value of the new tag was set to
'w=1/[\s^2^(Fo^2^)+(0.1157P)^2^+0.7810P] where P=(Fo^2^+2Fc^2^)/3'.

Automatic conversion script
Id: cif_fix_values 3143 2015-03-26 13:38:13Z robertas 
;
_cod_original_cell_volume 1805(2)
_cod_original_sg_symbol_H-M Cmcm
_cod_database_code 7216568

loop_
_symmetry_equiv_pos_as_xyz
'x, y, z'
'-x, -y, z+1/2'
'x, -y, -z'
'-x, y, -z+1/2'
'x+1/2, y+1/2, z'
'-x+1/2, -y+1/2, z+1/2'
'x+1/2, -y+1/2, -z'
'-x+1/2, y+1/2, -z+1/2'
'-x, -y, -z'
'x, y, -z-1/2'
'-x, y, z'
'x, -y, z-1/2'
'-x+1/2, -y+1/2, -z'
'x+1/2, y+1/2, -z-1/2'
'-x+1/2, y+1/2, z'
'x+1/2, -y+1/2, z-1/2'

loop_
_atom_site_aniso_label
_atom_site_aniso_U_11
_atom_site_aniso_U_22
_atom_site_aniso_U_33
_atom_site_aniso_U_23
_atom_site_aniso_U_13
_atom_site_aniso_U_12
Cu1 0.0504(6) 0.0236(5) 0.0081(4) 0.000 0.000 0.000
Cl1 0.0698(13) 0.0441(11) 0.0097(8) 0.000 0.000 0.000
C101 0.140(28) 0.030(3) 0.008(3) 0.005(2) -0.015(6) -0.006(5)
N102 0.056(3) 0.025(2) 0.012(2) -0.0014(15) 0.000 0.000
C103 0.034(2) 0.026(2) 0.012(2) -0.001(2) 0.000 0.000
N104 0.038(2) 0.030(2) 0.009(2) -0.001(2) 0.000 0.000
C105 0.035(2) 0.028(2) 0.014(2) 0.003(2) 0.000 0.000
N106 0.051(2) 0.024(2) 0.013(2) -0.0022(15) 0.000 0.000
N131 0.096(4) 0.028(2) 0.009(2) -0.002(2) 0.000 0.000
O151 0.075(3) 0.028(2) 0.016(2) 0.0065(13) 0.000 0.000
C152 0.104(5) 0.030(3) 0.025(3) 0.008(2) 0.000 0.000
Cu2 0.217(15) 0.073(6) 0.160(11) 0.000 0.000 0.000
O2 0.049(9) 0.125(19) 0.215(29) 0.000 0.000 -0.005(11)
Cl2A 0.092(4) 0.023(2) 0.049(4) -0.001(3) 0.000 0.000
Cl2B 0.082(6) 0.026(4) 0.138(12) -0.010(8) 0.000 0.000
Cl3 0.162(12) 0.120(9) 0.029(4) 0.000 0.000 0.024(9)
O3 0.080(9) 0.040(7) 0.017(5) 0.000 0.000 0.000

loop_
_atom_site_label
_atom_site_type_symbol
_atom_site_fract_x
_atom_site_fract_y
_atom_site_fract_z
_atom_site_U_iso_or_equiv
_atom_site_thermal_displace_type
_atom_site_occupancy
_atom_site_calc_flag
_atom_site_refinement_flags
Cu1 Cu 0.5000 0.23494(4) 0.2500 0.0274(3) Uani 1 d S
Cl1 Cl 0.0000 0.22552(9) 0.2500 0.0412(5) Uani 1 d S
C101 C 0.5430(47) 0.3622(3) 0.3051(5) 0.059(9) Uani 0.50 d P
N102 N 0.5000 0.3021(2) 0.3533(3) 0.0310(9) Uani 1 d S
C103 C 0.5000 0.2982(2) 0.4566(3) 0.0242(9) Uani 1 d S
N104 N 0.5000 0.2418(2) 0.5070(3) 0.0256(8) Uani 1 d SD
H104 H 0.5000 0.2448(26) 0.5766(17) 0.031 Uiso 1 d SD
C105 C 0.5000 0.1848(2) 0.4630(3) 0.0256(10) Uani 1 d S
N106 N 0.5000 0.1736(2) 0.3635(3) 0.0292(9) Uani 1 d SD
H106 H 0.5000 0.1353(12) 0.3396(43) 0.035 Uiso 1 d SD
N131 N 0.5000 0.3454(2) 0.5240(3) 0.0442(12) Uani 1 d SD
H13A H 0.5000 0.3844(12) 0.5077(55) 0.053 Uiso 1 d SD
H13B H 0.5000 0.3411(34) 0.5923(18) 0.053 Uiso 1 d SD
O151 O 0.5000 0.1433(2) 0.5423(3) 0.0398(9) Uani 1 d S
C152 C 0.5000 0.0790(3) 0.5130(5) 0.053(2) Uani 1 d S
H15A H 0.5000 0.0541(3) 0.5757(5) 0.079 Uiso 1 calc SR
H15B H 0.6193 0.0701(3) 0.4720(5) 0.079 Uiso 0.50 calc PR
H15C H 0.3807 0.0701(3) 0.4720(5) 0.079 Uiso 0.50 calc PR
Cu2 Cu 0.5000 0.5230(4) 0.2500 0.150(5) Uani 0.25 d SP
O2 O 0.6829(30) 0.5115(10) 0.2500 0.130(10) Uani 0.375 d SP
Cl2A Cl 0.5000 0.5000 0.5000 0.055(2) Uani 0.50 d SP
Cl2B Cl 0.5000 0.4969(5) 0.5590(9) 0.082(4) Uani 0.25 d SP
Cl3 Cl 0.3424(24) 0.0308(6) 0.2500 0.103(4) Uani 0.25 d SP
O3 O 0.5000 0.0574(6) 0.2500 0.046(3) Uani 0.50 d SP

loop_
_atom_type_symbol
_atom_type_description
_atom_type_scat_dispersion_real
_atom_type_scat_dispersion_imag
_atom_type_scat_source
C C 0.0033 0.0016 'International Tables Vol C Tables 4.2.6.8 and 6.1.1.4'
H H 0.0000 0.0000 'International Tables Vol C Tables 4.2.6.8 and 6.1.1.4'
N N 0.0061 0.0033 'International Tables Vol C Tables 4.2.6.8 and 6.1.1.4'
O O 0.0106 0.0060 'International Tables Vol C Tables 4.2.6.8 and 6.1.1.4'
Cl Cl 0.1484 0.1585 'International Tables Vol C Tables 4.2.6.8 and 6.1.1.4'
Cu Cu 0.3201 1.2651 'International Tables Vol C Tables 4.2.6.8 and 6.1.1.4'

loop_
_geom_angle_atom_site_label_1
_geom_angle_atom_site_label_2
_geom_angle_atom_site_label_3
_geom_angle
_geom_angle_site_symmetry_1
_geom_angle_site_symmetry_3
_geom_angle_publ_flag
N102 Cu1 N102 83.7(2) . 10_556 y
N102 Cu1 N106 91.0(2) . . y
N102 Cu1 N106 174.7(2) 10_556 . y
N102 Cu1 N106 174.7(2) . 10_556 y
N102 Cu1 N106 91.0(2) 10_556 10_556 y
N106 Cu1 N106 94.3(2) . 10_556 y
C101 C101 C101 89.996(7) 11_655 10_556 ?
C101 C101 N102 78.9(12) 11_655 . ?
C101 C101 N102 114.5(3) 10_556 . ?
C101 C101 C101 67.9(22) 11_655 4_655 ?
C101 C101 C101 22.1(22) 10_556 4_655 ?
N102 C101 C101 108.2(14) . 4_655 ?
C103 N102 C101 118.1(4) . . ?
C103 N102 C101 118.1(4) . 11_655 ?
C101 N102 C101 22.2(24) . 11_655 ?
C103 N102 Cu1 128.2(3) . . ?
C101 N102 Cu1 112.7(3) . . ?
C101 N102 Cu1 112.6(3) 11_655 . ?
N102 C103 N131 126.1(4) . . ?
N102 C103 N104 121.2(4) . . ?
N131 C103 N104 112.7(4) . . ?
C105 N104 C103 128.3(4) . . ?
N106 C105 O151 127.1(5) . . ?
N106 C105 N104 125.2(4) . . ?
O151 C105 N104 107.8(4) . . ?
C105 N106 Cu1 126.2(4) . . ?
C105 O151 C152 117.1(4) . . ?
O2 Cu2 O2 156.7(23) 11_655 . ?
O2 Cu2 Cl3 172.6(13) 11_655 5 ?
O2 Cu2 Cl3 16.0(11) . 5 ?
O2 Cu2 Cl3 16.0(11) 11_655 15 ?
O2 Cu2 Cl3 172.6(13) . 15 ?
Cl3 Cu2 Cl3 171.4(8) 5 15 ?
O2 Cu2 Cl2B 88.0(2) 11_655 2_664 ?
O2 Cu2 Cl2B 88.0(2) . 2_664 ?
Cl3 Cu2 Cl2B 90.76(6) 5 2_664 ?
Cl3 Cu2 Cl2B 90.76(6) 15 2_664 ?
O2 Cu2 Cl2B 88.0(2) 11_655 9_666 ?
O2 Cu2 Cl2B 88.0(2) . 9_666 ?
Cl3 Cu2 Cl2B 90.76(6) 5 9_666 ?
Cl3 Cu2 Cl2B 90.76(6) 15 9_666 ?
Cl2B Cu2 Cl2B 159.8(7) 2_664 9_666 ?
Cl3 O2 Cu2 146.6(23) 5 . ?
Cl2B Cl2A Cl2B 179.998(2) . 9_666 ?
Cl2A Cl2B Cl2B 0.001(1) . 9_666 ?
Cl2A Cl2B Cu2 175.1(12) . 9_666 ?
Cl2B Cl2B Cu2 175.1(12) 9_666 9_666 ?
O2 Cl3 O3 172.6(18) 5_445 . ?
O2 Cl3 Cl3 158.2(13) 5_445 11_655 ?
O3 Cl3 Cl3 29.2(8) . 11_655 ?
O2 Cl3 Cu2 17.4(12) 5_445 5_445 ?
O3 Cl3 Cu2 155.1(11) . 5_445 ?
Cl3 Cl3 Cu2 175.7(4) 11_655 5_445 ?
Cl3 O3 Cl3 121.6(16) 11_655 . ?

loop_
_geom_bond_atom_site_label_1
_geom_bond_atom_site_label_2
_geom_bond_distance
_geom_bond_site_symmetry_2
_geom_bond_publ_flag
Cu1 N102 1.958(4) . y
Cu1 N102 1.958(4) 10_556 y
Cu1 N106 1.959(4) . y
Cu1 N106 1.959(4) 10_556 y
C101 C101 0.57(6) 11_655 ?
C101 C101 1.393(12) 10_556 ?
C101 N102 1.468(9) . ?
C101 C101 1.50(3) 4_655 ?
N102 C103 1.310(5) . ?
N102 C101 1.468(9) 11_655 ?
C103 N131 1.334(6) . ?
C103 N104 1.380(6) . ?
N104 C105 1.357(6) . ?
C105 N106 1.282(5) . ?
C105 O151 1.348(5) . ?
O151 C152 1.445(7) . ?
Cu2 O2 1.23(2) 11_655 ?
Cu2 O2 1.23(2) . ?
Cu2 Cl3 2.26(2) 5 ?
Cu2 Cl3 2.26(2) 15 ?
Cu2 Cl2B 2.454(11) 2_664 ?
Cu2 Cl2B 2.454(11) 9_666 ?
O2 Cl3 1.13(3) 5 ?
Cl2A Cl2B 0.750(11) . ?
Cl2A Cl2B 0.750(11) 9_666 ?
Cl2B Cl2B 1.50(2) 9_666 ?
Cl2B Cu2 2.454(11) 9_666 ?
Cl3 O2 1.13(3) 5_445 ?
Cl3 O3 1.19(2) . ?
Cl3 Cl3 2.07(3) 11_655 ?
Cl3 Cu2 2.26(2) 5_445 ?
O3 Cl3 1.19(2) 11_655 ?

loop_
_geom_torsion_atom_site_label_1
_geom_torsion_atom_site_label_2
_geom_torsion_atom_site_label_3
_geom_torsion_atom_site_label_4
_geom_torsion
_geom_torsion_site_symmetry_1
_geom_torsion_site_symmetry_4
C101 C101 N102 C103 -96.0(6) 11_655 .
C101 C101 N102 C103 179.12(11) 10_556 .
C101 C101 N102 C103 -158.1(19) 4_655 .
C101 C101 N102 C101 0.0 11_655 11_655
C101 C101 N102 C101 -84.9(5) 10_556 11_655
C101 C101 N102 C101 -62.1(25) 4_655 11_655
C101 C101 N102 Cu1 94.7(5) 11_655 .
C101 C101 N102 Cu1 9.8(10) 10_556 .
C101 C101 N102 Cu1 32.6(30) 4_655 .
N102 Cu1 N102 C103 180.0 10_556 .
N106 Cu1 N102 C103 0.0 . .
N106 Cu1 N102 C103 180.000(4) 10_556 .
N102 Cu1 N102 C101 -12.0(13) 10_556 .
N106 Cu1 N102 C101 168.0(13) . .
N106 Cu1 N102 C101 -12.0(13) 10_556 .
N102 Cu1 N102 C101 12.0(13) 10_556 11_655
N106 Cu1 N102 C101 -168.0(13) . 11_655
N106 Cu1 N102 C101 12.0(13) 10_556 11_655
C101 N102 C103 N131 12.6(13) . .
C101 N102 C103 N131 -12.6(13) 11_655 .
Cu1 N102 C103 N131 180.000(1) . .
C101 N102 C103 N104 -167.4(13) . .
C101 N102 C103 N104 167.4(13) 11_655 .
Cu1 N102 C103 N104 0.000(1) . .
N102 C103 N104 C105 0.000(1) . .
N131 C103 N104 C105 180.000(1) . .
C103 N104 C105 N106 0.000(1) . .
C103 N104 C105 O151 180.0 . .
O151 C105 N106 Cu1 180.0 . .
N104 C105 N106 Cu1 0.000(1) . .
N102 Cu1 N106 C105 0.0 . .
N102 Cu1 N106 C105 0.000(3) 10_556 .
N106 Cu1 N106 C105 180.0 10_556 .
N106 C105 O151 C152 0.000(1) . .
N104 C105 O151 C152 180.0 . .
O2 Cu2 O2 Cl3 180.0 11_655 5
Cl3 Cu2 O2 Cl3 0.0 5 5
Cl3 Cu2 O2 Cl3 180.0 15 5
Cl2B Cu2 O2 Cl3 99.9(3) 2_664 5
Cl2B Cu2 O2 Cl3 -99.9(3) 9_666 5
Cl2B Cl2A Cl2B Cl2B 0.0(33) 9_666 9_666
Cl2B Cl2A Cl2B Cu2 180.0(1000) 9_666 9_666
O2 Cl3 O3 Cl3 180.0 5_445 11_655
Cl3 Cl3 O3 Cl3 0.0 11_655 11_655
Cu2 Cl3 O3 Cl3 180.0 5_445 11_655
